data_4310182
loop_
_publ_author_name
'Xian-He Bu'
'Ming-Liang Tong'
'Ya-Bo Xie'
'Jian-Rong Li'
'Ho-Chol Chang'
'Susumu Kitagawa'
'Joan Ribas'

_publ_contact_author
; Xian-He Bu
  Department of Chemistry, Nankai University, Tianjin 300071,China
;
_publ_contact_author_email buxh@nankai.edu.cn
_publ_section_title
;
Synthesis, Structures, and Magnetic Properties of the Copper(II),
Cobalt(II), and Manganese(II) Complexes with 9-Acridinecarboxylate and
4-Quinolinecarboxylate Ligands
;
_journal_name_full 'Inorganic Chemistry'
_journal_page_first 9837
_journal_page_last 9846
_journal_paper_doi 10.1021/ic050886d
_journal_volume 44
_journal_year 2005
_chemical_formula_sum 'C58 H40 Cu2 N4 O10'
_chemical_formula_weight 1080.02
_chemical_name_systematic
; 
 ? 
;
_space_group_IT_number 2
_symmetry_cell_setting triclinic
_symmetry_space_group_name_Hall '-P 1'
_symmetry_space_group_name_H-M 'P -1'
_atom_sites_solution_hydrogens geom
_atom_sites_solution_primary direct
_atom_sites_solution_secondary difmap
_audit_creation_method SHELXL-97
_cell_angle_alpha 90.987(8)
_cell_angle_beta 110.287(11)
_cell_angle_gamma 94.560(9)
_cell_formula_units_Z 1
_cell_length_a 10.060(8)
_cell_length_b 10.676(8)
_cell_length_c 11.793(10)
_cell_measurement_reflns_used 4352
_cell_measurement_temperature 293(2)
_cell_measurement_theta_max 27.4835
_cell_measurement_theta_min 3.5680
_cell_volume 1182.9(16)
_computing_cell_refinement 'CrystalClear (Rigaku Corp., 2000)'
_computing_data_collection 'CrystalClear (Rigaku Corp., 2000)'
_computing_data_reduction 'CrystalClear (Rigaku Corp., 2000)'
_computing_molecular_graphics 'Bruker SHELXTL'
_computing_publication_material 'Bruker SHELXTL'
_computing_structure_refinement 'SHELXL-97 (Sheldrick, 1997)'
_computing_structure_solution 'SHELXS-97 (Sheldrick, 1990)'
_diffrn_ambient_temperature 293(2)
_diffrn_measured_fraction_theta_full 0.803
_diffrn_measured_fraction_theta_max 0.803
_diffrn_measurement_device_type 'Rigaku Mercury/MSC CCD'
_diffrn_measurement_method dtintegrate.ref'
_diffrn_radiation_monochromator graphite
_diffrn_radiation_source 'fine-focus sealed tube'
_diffrn_radiation_type MoK\a
_diffrn_radiation_wavelength 0.71073
_diffrn_reflns_av_R_equivalents 0.0201
_diffrn_reflns_av_sigmaI/netI 0.0792
_diffrn_reflns_limit_h_max 11
_diffrn_reflns_limit_h_min -10
_diffrn_reflns_limit_k_max 12
_diffrn_reflns_limit_k_min -11
_diffrn_reflns_limit_l_max 8
_diffrn_reflns_limit_l_min -14
_diffrn_reflns_number 3806
_diffrn_reflns_theta_full 25.00
_diffrn_reflns_theta_max 25.00
_diffrn_reflns_theta_min 3.57
_diffrn_standards_decay_% 0
_diffrn_standards_interval_count 0
_diffrn_standards_interval_time 0
_diffrn_standards_number 0
_exptl_absorpt_coefficient_mu 0.968
_exptl_absorpt_correction_T_max 0.8299
_exptl_absorpt_correction_T_min 0.7869
_exptl_absorpt_correction_type multi-scan
_exptl_absorpt_process_details SADABS
_exptl_crystal_colour Colorless
_exptl_crystal_density_diffrn 1.516
_exptl_crystal_density_meas ?
_exptl_crystal_density_method 'not measured'
_exptl_crystal_description Prism
_exptl_crystal_F_000 554
_exptl_crystal_size_max 0.26
_exptl_crystal_size_mid 0.22
_exptl_crystal_size_min 0.20
_refine_diff_density_max 0.485
_refine_diff_density_min -0.794
_refine_diff_density_rms 0.071
_refine_ls_extinction_method none
_refine_ls_goodness_of_fit_ref 1.003
_refine_ls_hydrogen_treatment mixed
_refine_ls_matrix_type full
_refine_ls_number_parameters 339
_refine_ls_number_reflns 3338
_refine_ls_number_restraints 0
_refine_ls_restrained_S_all 1.003
_refine_ls_R_factor_all 0.0617
_refine_ls_R_factor_gt 0.0497
_refine_ls_shift/su_max 0.000
_refine_ls_shift/su_mean 0.000
_refine_ls_structure_factor_coef Fsqd
_refine_ls_weighting_details 'calc w=1/[\s^2^(Fo^2^)+(0.0711P)^2^+0.0000P] where P=(Fo^2^+2Fc^2^)/3'
_refine_ls_weighting_scheme calc
_refine_ls_wR_factor_gt 0.1298
_refine_ls_wR_factor_ref 0.1333
_reflns_number_gt 2520
_reflns_number_total 3338
_reflns_threshold_expression I>2sigma(I)
_cod_data_source_file ic050886dsi20050602_083959_1.cif
_cod_data_source_block 2--complex2
_cod_depositor_comments
;
The following automatic conversions were performed:
'_symmetry_cell_setting' value 'Triclinic' changed to 'triclinic'
according to '/home/saulius/struct/CIF-dictionaries/cif_core.dic'
dictionary named 'cif_core.dic' version 2.4.1 from
2010-06-29.

'_exptl_absorpt_correction_type' value 'Multi-scan' changed
to 'multi-scan' according to
'/home/saulius/struct/CIF-dictionaries/cif_core.dic' dictionary named
'cif_core.dic' version 2.4.1 from 2010-06-29.

Automatic conversion script
Id: cif_fix_enum 1527 2010-12-29 10:47:43Z saulius 

The following automatic conversions were performed:

'_exptl_crystal_density_meas' value 'none' was changed to '?' - the
value is perceived as not measured.

Automatic conversion script
Id: cif_fix_values 3008 2015-01-20 13:52:24Z robertas 
;
_cod_database_code 4310182

loop_
_symmetry_equiv_pos_as_xyz
'x, y, z'
'-x, -y, -z'

loop_
_atom_site_label
_atom_site_type_symbol
_atom_site_fract_x
_atom_site_fract_y
_atom_site_fract_z
_atom_site_U_iso_or_equiv
_atom_site_adp_type
_atom_site_occupancy
_atom_site_symmetry_multiplicity
_atom_site_calc_flag
_atom_site_refinement_flags
_atom_site_disorder_assembly
_atom_site_disorder_group
Cu1 Cu 0.11590(6) 0.05690(5) 0.48791(4) 0.0277(2) Uani 1 1 d . . .
O1 O 0.2034(3) 0.0559(3) 0.6657(3) 0.0376(8) Uani 1 1 d . . .
O2 O 0.0072(4) -0.0439(3) 0.6833(3) 0.0411(9) Uani 1 1 d . . .
O3 O 0.0215(3) 0.2062(3) 0.5062(3) 0.0351(8) Uani 1 1 d . . .
O4 O -0.1790(3) 0.1116(3) 0.5192(3) 0.0372(8) Uani 1 1 d . . .
O5 O 0.2900(4) 0.1763(3) 0.4720(3) 0.0377(8) Uani 1 1 d . . .
H5 H 0.283(5) 0.247(4) 0.487(4) 0.035(15) Uiso 1 1 d . . .
N1 N 0.3517(5) -0.0705(5) 1.1005(4) 0.0562(14) Uani 1 1 d . . .
N2 N -0.2734(4) 0.5685(4) 0.4883(4) 0.0388(10) Uani 1 1 d . . .
C1 C 0.1353(6) -0.0001(4) 0.7240(4) 0.0347(12) Uani 1 1 d . . .
C2 C 0.2171(5) -0.0191(4) 0.8568(4) 0.0338(12) Uani 1 1 d . . .
C3 C 0.3204(5) -0.1039(5) 0.8868(4) 0.0408(13) Uani 1 1 d . . .
C4 C 0.3654(5) -0.1697(5) 0.8038(5) 0.0448(13) Uani 1 1 d . . .
H4A H 0.3284 -0.1528 0.7223 0.054 Uiso 1 1 calc R . .
C5 C 0.4613(6) -0.2572(5) 0.8394(6) 0.0598(16) Uani 1 1 d . . .
H5A H 0.4894 -0.2987 0.7827 0.072 Uiso 1 1 calc R . .
C6 C 0.5170(7) -0.2840(6) 0.9612(6) 0.0725(19) Uani 1 1 d . . .
H6A H 0.5794 -0.3463 0.9846 0.087 Uiso 1 1 calc R . .
C7 C 0.4822(6) -0.2211(6) 1.0460(6) 0.0687(19) Uani 1 1 d . . .
H7A H 0.5239 -0.2387 1.1270 0.082 Uiso 1 1 calc R . .
C8 C 0.3836(6) -0.1292(5) 1.0137(5) 0.0491(15) Uani 1 1 d . . .
C9 C 0.2597(6) 0.0164(5) 1.0706(4) 0.0490(15) Uani 1 1 d . . .
C10 C 0.2291(7) 0.0827(6) 1.1624(5) 0.0640(18) Uani 1 1 d . . .
H10A H 0.2737 0.0640 1.2427 0.077 Uiso 1 1 calc R . .
C11 C 0.1373(8) 0.1718(6) 1.1366(5) 0.067(2) Uani 1 1 d . . .
H11A H 0.1222 0.2153 1.1994 0.081 Uiso 1 1 calc R . .
C12 C 0.0638(8) 0.2003(5) 1.0165(6) 0.0673(18) Uani 1 1 d . . .
H12A H -0.0002 0.2616 0.9995 0.081 Uiso 1 1 calc R . .
C13 C 0.0881(6) 0.1360(5) 0.9239(5) 0.0517(15) Uani 1 1 d . . .
H13A H 0.0386 0.1543 0.8443 0.062 Uiso 1 1 calc R . .
C14 C 0.1839(6) 0.0449(5) 0.9458(4) 0.0391(13) Uani 1 1 d . . .
C15 C -0.1001(5) 0.2072(4) 0.5122(4) 0.0301(11) Uani 1 1 d . . .
C16 C -0.1593(5) 0.3337(4) 0.5053(4) 0.0297(11) Uani 1 1 d . . .
C17 C -0.1593(5) 0.4108(4) 0.4099(4) 0.0312(11) Uani 1 1 d . . .
C18 C -0.1042(5) 0.3801(4) 0.3173(4) 0.0415(13) Uani 1 1 d . . .
H18A H -0.0605 0.3061 0.3200 0.050 Uiso 1 1 calc R . .
C19 C -0.1153(6) 0.4584(5) 0.2252(4) 0.0462(13) Uani 1 1 d . . .
H19A H -0.0801 0.4362 0.1651 0.055 Uiso 1 1 calc R . .
C20 C -0.1778(6) 0.5708(5) 0.2189(5) 0.0507(15) Uani 1 1 d . . .
H20A H -0.1829 0.6229 0.1554 0.061 Uiso 1 1 calc R . .
C21 C -0.2321(6) 0.6055(4) 0.3052(4) 0.0448(14) Uani 1 1 d . . .
H21A H -0.2749 0.6804 0.2998 0.054 Uiso 1 1 calc R . .
C22 C -0.2227(5) 0.5267(4) 0.4030(4) 0.0341(11) Uani 1 1 d . . .
C23 C -0.2699(5) 0.4946(4) 0.5800(5) 0.0380(12) Uani 1 1 d . . .
C24 C -0.3211(6) 0.5398(5) 0.6697(5) 0.0567(15) Uani 1 1 d . . .
H24A H -0.3577 0.6177 0.6623 0.068 Uiso 1 1 calc R . .
C25 C -0.3170(7) 0.4708(5) 0.7655(6) 0.0668(18) Uani 1 1 d . . .
H25A H -0.3493 0.5021 0.8244 0.080 Uiso 1 1 calc R . .
C26 C -0.2639(6) 0.3512(5) 0.7766(5) 0.0539(15) Uani 1 1 d . . .
H26A H -0.2619 0.3046 0.8431 0.065 Uiso 1 1 calc R . .
C27 C -0.2166(5) 0.3037(4) 0.6938(4) 0.0423(12) Uani 1 1 d . . .
H27A H -0.1841 0.2240 0.7026 0.051 Uiso 1 1 calc R . .
C28 C -0.2150(5) 0.3735(4) 0.5918(4) 0.0321(11) Uani 1 1 d . . .
C29 C 0.4329(6) 0.1541(6) 0.5346(7) 0.079(2) Uani 1 1 d . . .
H29A H 0.4897 0.2330 0.5596 0.118 Uiso 1 1 calc R . .
H29B H 0.4676 0.1071 0.4822 0.118 Uiso 1 1 calc R . .
H29C H 0.4384 0.1070 0.6045 0.118 Uiso 1 1 calc R . .

loop_
_atom_site_aniso_label
_atom_site_aniso_U_11
_atom_site_aniso_U_22
_atom_site_aniso_U_33
_atom_site_aniso_U_23
_atom_site_aniso_U_13
_atom_site_aniso_U_12
Cu1 0.0346(4) 0.0238(3) 0.0260(3) 0.0045(2) 0.0125(3) 0.0013(2)
O1 0.046(2) 0.0372(18) 0.0284(17) 0.0098(15) 0.0118(16) 0.0017(16)
O2 0.046(2) 0.049(2) 0.0271(18) 0.0048(16) 0.0132(16) -0.0027(18)
O3 0.037(2) 0.0242(17) 0.0452(19) 0.0014(15) 0.0149(16) 0.0044(14)
O4 0.040(2) 0.0242(16) 0.050(2) 0.0054(15) 0.0201(17) 0.0014(15)
O5 0.043(2) 0.0241(18) 0.049(2) 0.0038(17) 0.0203(17) 0.0018(16)
N1 0.058(3) 0.067(3) 0.029(2) 0.015(2) 0.002(2) -0.013(3)
N2 0.034(2) 0.027(2) 0.052(3) 0.0057(19) 0.010(2) 0.0061(18)
C1 0.052(4) 0.025(2) 0.029(3) 0.003(2) 0.015(3) 0.005(2)
C2 0.039(3) 0.035(3) 0.021(2) 0.004(2) 0.004(2) -0.009(2)
C3 0.043(3) 0.037(3) 0.032(3) 0.011(2) 0.003(2) -0.009(2)
C4 0.041(3) 0.045(3) 0.042(3) 0.008(3) 0.006(3) 0.002(3)
C5 0.049(4) 0.059(4) 0.066(4) 0.011(3) 0.013(3) 0.010(3)
C6 0.048(4) 0.079(5) 0.080(5) 0.029(4) 0.006(4) 0.017(3)
C7 0.047(4) 0.086(5) 0.060(4) 0.038(4) 0.001(3) 0.005(3)
C8 0.047(3) 0.055(3) 0.033(3) 0.017(3) 0.001(3) -0.009(3)
C9 0.062(4) 0.054(3) 0.026(3) 0.006(3) 0.014(3) -0.022(3)
C10 0.077(5) 0.085(5) 0.029(3) 0.001(3) 0.023(3) -0.022(4)
C11 0.086(5) 0.075(5) 0.050(4) -0.026(4) 0.043(4) -0.032(4)
C12 0.094(5) 0.059(4) 0.064(4) -0.006(3) 0.050(4) -0.004(4)
C13 0.070(4) 0.049(3) 0.037(3) 0.002(3) 0.023(3) -0.005(3)
C14 0.046(3) 0.039(3) 0.026(2) 0.002(2) 0.009(2) -0.013(3)
C15 0.041(3) 0.027(2) 0.022(2) 0.000(2) 0.009(2) 0.007(2)
C16 0.030(3) 0.023(2) 0.032(2) -0.001(2) 0.006(2) -0.001(2)
C17 0.033(3) 0.023(2) 0.035(3) 0.002(2) 0.009(2) -0.001(2)
C18 0.048(3) 0.031(3) 0.048(3) 0.006(2) 0.021(3) 0.001(2)
C19 0.053(3) 0.048(3) 0.037(3) 0.010(2) 0.016(3) -0.003(3)
C20 0.059(4) 0.046(3) 0.040(3) 0.019(3) 0.009(3) -0.001(3)
C21 0.050(3) 0.029(3) 0.045(3) 0.011(2) 0.002(3) 0.004(2)
C22 0.030(3) 0.027(2) 0.038(3) 0.005(2) 0.005(2) -0.004(2)
C23 0.037(3) 0.029(3) 0.049(3) -0.001(2) 0.018(2) 0.001(2)
C24 0.072(4) 0.036(3) 0.081(4) 0.005(3) 0.048(3) 0.017(3)
C25 0.102(5) 0.049(3) 0.077(4) 0.002(3) 0.065(4) 0.012(3)
C26 0.079(4) 0.046(3) 0.052(3) 0.012(3) 0.040(3) 0.010(3)
C27 0.045(3) 0.035(3) 0.052(3) 0.012(2) 0.022(3) 0.011(2)
C28 0.033(3) 0.024(2) 0.038(3) 0.002(2) 0.011(2) 0.002(2)
C29 0.048(4) 0.069(4) 0.120(6) 0.006(4) 0.028(4) 0.017(3)

loop_
_atom_type_symbol
_atom_type_description
_atom_type_scat_dispersion_real
_atom_type_scat_dispersion_imag
_atom_type_scat_source
C C 0.0033 0.0016 'International Tables Vol C Tables 4.2.6.8 and 6.1.1.4'
H H 0.0000 0.0000 'International Tables Vol C Tables 4.2.6.8 and 6.1.1.4'
N N 0.0061 0.0033 'International Tables Vol C Tables 4.2.6.8 and 6.1.1.4'
O O 0.0106 0.0060 'International Tables Vol C Tables 4.2.6.8 and 6.1.1.4'
Cu Cu 0.3201 1.2651 'International Tables Vol C Tables 4.2.6.8 and 6.1.1.4'

loop_
_geom_angle_atom_site_label_1
_geom_angle_atom_site_label_2
_geom_angle_atom_site_label_3
_geom_angle
_geom_angle_site_symmetry_1
_geom_angle_site_symmetry_3
_geom_angle_publ_flag
O3 Cu1 O4 167.67(13) . 2_556 ?
O3 Cu1 O2 87.79(14) . 2_556 ?
O4 Cu1 O2 92.83(14) 2_556 2_556 ?
O3 Cu1 O1 89.22(14) . . ?
O4 Cu1 O1 87.66(13) 2_556 . ?
O2 Cu1 O1 168.07(13) 2_556 . ?
O3 Cu1 O5 89.88(15) . . ?
O4 Cu1 O5 102.19(14) 2_556 . ?
O2 Cu1 O5 98.62(14) 2_556 . ?
O1 Cu1 O5 92.93(13) . . ?
O3 Cu1 Cu1 81.06(11) . 2_556 ?
O4 Cu1 Cu1 86.86(10) 2_556 2_556 ?
O2 Cu1 Cu1 81.34(11) 2_556 2_556 ?
O1 Cu1 Cu1 86.78(10) . 2_556 ?
O5 Cu1 Cu1 170.94(10) . 2_556 ?
C1 O1 Cu1 118.9(3) . . ?
C1 O2 Cu1 125.8(3) . 2_556 ?
C15 O3 Cu1 126.6(3) . . ?
C15 O4 Cu1 119.5(3) . 2_556 ?
C29 O5 Cu1 121.7(3) . . ?
C29 O5 H5 107(4) . . ?
Cu1 O5 H5 110(4) . . ?
C9 N1 C8 119.1(5) . . ?
C23 N2 C22 118.5(4) . . ?
O1 C1 O2 126.6(4) . . ?
O1 C1 C2 116.7(4) . . ?
O2 C1 C2 116.7(4) . . ?
C3 C2 C14 121.2(4) . . ?
C3 C2 C1 119.1(4) . . ?
C14 C2 C1 119.7(4) . . ?
C2 C3 C4 125.5(4) . . ?
C2 C3 C8 116.9(5) . . ?
C4 C3 C8 117.6(5) . . ?
C5 C4 C3 122.1(5) . . ?
C5 C4 H4A 119.0 . . ?
C3 C4 H4A 119.0 . . ?
C4 C5 C6 119.6(6) . . ?
C4 C5 H5A 120.2 . . ?
C6 C5 H5A 120.2 . . ?
C7 C6 C5 121.3(6) . . ?
C7 C6 H6A 119.4 . . ?
C5 C6 H6A 119.4 . . ?
C6 C7 C8 121.2(6) . . ?
C6 C7 H7A 119.4 . . ?
C8 C7 H7A 119.4 . . ?
N1 C8 C7 119.0(5) . . ?
N1 C8 C3 122.9(5) . . ?
C7 C8 C3 118.1(6) . . ?
N1 C9 C10 119.7(5) . . ?
N1 C9 C14 122.8(5) . . ?
C10 C9 C14 117.5(6) . . ?
C11 C10 C9 121.8(6) . . ?
C11 C10 H10A 119.1 . . ?
C9 C10 H10A 119.1 . . ?
C10 C11 C12 121.1(6) . . ?
C10 C11 H11A 119.4 . . ?
C12 C11 H11A 119.4 . . ?
C13 C12 C11 119.0(7) . . ?
C13 C12 H12A 120.5 . . ?
C11 C12 H12A 120.5 . . ?
C12 C13 C14 122.2(6) . . ?
C12 C13 H13A 118.9 . . ?
C14 C13 H13A 118.9 . . ?
C13 C14 C2 124.8(5) . . ?
C13 C14 C9 118.4(5) . . ?
C2 C14 C9 116.8(5) . . ?
O3 C15 O4 125.7(4) . . ?
O3 C15 C16 116.7(4) . . ?
O4 C15 C16 117.6(4) . . ?
C28 C16 C17 120.1(4) . . ?
C28 C16 C15 120.6(4) . . ?
C17 C16 C15 119.3(4) . . ?
C16 C17 C22 117.6(4) . . ?
C16 C17 C18 124.8(4) . . ?
C22 C17 C18 117.5(4) . . ?
C19 C18 C17 120.5(5) . . ?
C19 C18 H18A 119.8 . . ?
C17 C18 H18A 119.8 . . ?
C18 C19 C20 121.6(5) . . ?
C18 C19 H19A 119.2 . . ?
C20 C19 H19A 119.2 . . ?
C21 C20 C19 120.7(5) . . ?
C21 C20 H20A 119.7 . . ?
C19 C20 H20A 119.7 . . ?
C20 C21 C22 119.6(5) . . ?
C20 C21 H21A 120.2 . . ?
C22 C21 H21A 120.2 . . ?
N2 C22 C21 117.0(4) . . ?
N2 C22 C17 122.9(4) . . ?
C21 C22 C17 120.1(5) . . ?
N2 C23 C24 118.1(5) . . ?
N2 C23 C28 122.8(4) . . ?
C24 C23 C28 119.0(5) . . ?
C25 C24 C23 120.7(5) . . ?
C25 C24 H24A 119.6 . . ?
C23 C24 H24A 119.6 . . ?
C24 C25 C26 120.2(5) . . ?
C24 C25 H25A 119.9 . . ?
C26 C25 H25A 119.9 . . ?
C27 C26 C25 121.4(5) . . ?
C27 C26 H26A 119.3 . . ?
C25 C26 H26A 119.3 . . ?
C26 C27 C28 121.0(5) . . ?
C26 C27 H27A 119.5 . . ?
C28 C27 H27A 119.5 . . ?
C16 C28 C27 124.4(4) . . ?
C16 C28 C23 117.9(4) . . ?
C27 C28 C23 117.6(4) . . ?
O5 C29 H29A 109.5 . . ?
O5 C29 H29B 109.5 . . ?
H29A C29 H29B 109.5 . . ?
O5 C29 H29C 109.5 . . ?
H29A C29 H29C 109.5 . . ?
H29B C29 H29C 109.5 . . ?

loop_
_geom_bond_atom_site_label_1
_geom_bond_atom_site_label_2
_geom_bond_distance
_geom_bond_site_symmetry_2
_geom_bond_publ_flag
Cu1 O3 1.964(3) . ?
Cu1 O4 1.964(3) 2_556 ?
Cu1 O2 1.964(3) 2_556 ?
Cu1 O1 1.973(3) . ?
Cu1 O5 2.147(3) . ?
Cu1 Cu1 2.649(2) 2_556 ?
O1 C1 1.255(6) . ?
O2 C1 1.256(6) . ?
O2 Cu1 1.964(3) 2_556 ?
O3 C15 1.250(6) . ?
O4 C15 1.264(5) . ?
O4 Cu1 1.964(3) 2_556 ?
O5 C29 1.411(7) . ?
O5 H5 0.79(5) . ?
N1 C9 1.328(7) . ?
N1 C8 1.335(7) . ?
N2 C23 1.341(6) . ?
N2 C22 1.360(6) . ?
C1 C2 1.522(6) . ?
C2 C3 1.389(7) . ?
C2 C14 1.391(7) . ?
C3 C4 1.410(7) . ?
C3 C8 1.449(6) . ?
C4 C5 1.362(7) . ?
C4 H4A 0.9300 . ?
C5 C6 1.393(8) . ?
C5 H5A 0.9300 . ?
C6 C7 1.353(9) . ?
C6 H6A 0.9300 . ?
C7 C8 1.413(8) . ?
C7 H7A 0.9300 . ?
C9 C10 1.417(8) . ?
C9 C14 1.455(7) . ?
C10 C11 1.343(9) . ?
C10 H10A 0.9300 . ?
C11 C12 1.403(9) . ?
C11 H11A 0.9300 . ?
C12 C13 1.382(7) . ?
C12 H12A 0.9300 . ?
C13 C14 1.388(7) . ?
C13 H13A 0.9300 . ?
C15 C16 1.511(6) . ?
C16 C28 1.399(6) . ?
C16 C17 1.405(6) . ?
C17 C22 1.426(6) . ?
C17 C18 1.430(6) . ?
C18 C19 1.361(6) . ?
C18 H18A 0.9300 . ?
C19 C20 1.390(7) . ?
C19 H19A 0.9300 . ?
C20 C21 1.369(7) . ?
C20 H20A 0.9300 . ?
C21 C22 1.421(6) . ?
C21 H21A 0.9300 . ?
C23 C24 1.419(7) . ?
C23 C28 1.437(6) . ?
C24 C25 1.351(7) . ?
C24 H24A 0.9300 . ?
C25 C26 1.414(7) . ?
C25 H25A 0.9300 . ?
C26 C27 1.335(7) . ?
C26 H26A 0.9300 . ?
C27 C28 1.429(6) . ?
C27 H27A 0.9300 . ?
C29 H29A 0.9600 . ?
C29 H29B 0.9600 . ?
C29 H29C 0.9600 . ?

loop_
_geom_hbond_atom_site_label_D
_geom_hbond_atom_site_label_H
_geom_hbond_atom_site_label_A
_geom_hbond_distance_DH
_geom_hbond_distance_HA
_geom_hbond_distance_DA
_geom_hbond_angle_DHA
_geom_hbond_site_symmetry_A
O5 H5 N2 0.79(5) 2.00(5) 2.785(5) 174(5) 2_566
